data_7235594
loop_
_publ_author_name
'Garc\'ia-Rubi\~no, M. E.'
'N\'u\~nez-Carretero, M. C.'
'Choquesillo-Lazarte, D.'
'Garc\'ia-Ruiz, J. M.'
'Madrid, Yolanda'
'Campos, J. M.'

_publ_section_title
;
 Stereospecific alkylation of substituted adenines by the Mitsunobu
 coupling reaction under microwave-assisted conditions
;
_journal_issue 43
_journal_name_full 'RSC Adv.'
_journal_page_first 22425
_journal_paper_doi 10.1039/C4RA01968G
_journal_volume 4
_journal_year 2014
_chemical_formula_sum 'C16 H17 N5 O S'
_chemical_formula_weight 327.41
_space_group_IT_number 14
_space_group_name_Hall '-P 2ybc'
_space_group_name_H-M_alt 'P 1 21/c 1'
_symmetry_cell_setting monoclinic
_symmetry_space_group_name_H-M 'P 1 21/c 1'
_atom_sites_solution_hydrogens geom
_atom_sites_solution_primary direct
_atom_sites_solution_secondary difmap
_audit_creation_method SHELXL-97
_cell_angle_alpha 90.00
_cell_angle_beta 102.230(4)
_cell_angle_gamma 90.00
_cell_formula_units_Z 4
_cell_length_a 11.4055(9)
_cell_length_b 12.3528(9)
_cell_length_c 11.3243(8)
_cell_measurement_reflns_used 9969
_cell_measurement_temperature 296(2)
_cell_measurement_theta_max 66.022
_cell_measurement_theta_min 3.966
_cell_volume 1559.3(2)
_computing_cell_refinement 'Bruker SAINT'
_computing_data_reduction 'Bruker SAINT'
_computing_structure_refinement 'SHELXL-97 (Sheldrick, 2008)'
_computing_structure_solution 'SHELXS-97 (Sheldrick, 2008)'
_diffrn_ambient_temperature 296(2)
_diffrn_measured_fraction_theta_full 0.990
_diffrn_measured_fraction_theta_max 0.990
_diffrn_measurement_device_type 'Bruker X8 Proteum'
_diffrn_measurement_method '\f and \w scans'
_diffrn_radiation_monochromator 'graded multilayer optics'
_diffrn_radiation_source 'fine-focus rotating anode'
_diffrn_radiation_type CuK\a
_diffrn_radiation_wavelength 1.54178
_diffrn_reflns_av_R_equivalents 0.0686
_diffrn_reflns_av_sigmaI/netI 0.0395
_diffrn_reflns_limit_h_max 13
_diffrn_reflns_limit_h_min -13
_diffrn_reflns_limit_k_max 14
_diffrn_reflns_limit_k_min -14
_diffrn_reflns_limit_l_max 12
_diffrn_reflns_limit_l_min -13
_diffrn_reflns_number 19567
_diffrn_reflns_theta_full 66.38
_diffrn_reflns_theta_max 66.38
_diffrn_reflns_theta_min 3.97
_exptl_absorpt_coefficient_mu 1.947
_exptl_absorpt_correction_T_max 0.8598
_exptl_absorpt_correction_T_min 0.8000
_exptl_absorpt_correction_type multi-scan
_exptl_absorpt_process_details 'Bruker SADABS, 2010'
_exptl_crystal_colour colourles
_exptl_crystal_density_diffrn 1.395
_exptl_crystal_density_method 'not measured'
_exptl_crystal_description block
_exptl_crystal_F_000 688
_exptl_crystal_size_max 0.12
_exptl_crystal_size_mid 0.10
_exptl_crystal_size_min 0.08
_refine_diff_density_max 0.509
_refine_diff_density_min -0.377
_refine_diff_density_rms 0.058
_refine_ls_extinction_method none
_refine_ls_goodness_of_fit_ref 1.041
_refine_ls_hydrogen_treatment constr
_refine_ls_matrix_type full
_refine_ls_number_parameters 210
_refine_ls_number_reflns 2710
_refine_ls_number_restraints 0
_refine_ls_restrained_S_all 1.041
_refine_ls_R_factor_all 0.0612
_refine_ls_R_factor_gt 0.0556
_refine_ls_shift/su_max 0.032
_refine_ls_shift/su_mean 0.001
_refine_ls_structure_factor_coef Fsqd
_refine_ls_weighting_details 'calc w=1/[\s^2^(Fo^2^)+(0.0938P)^2^+0.7908P] where P=(Fo^2^+2Fc^2^)/3'
_refine_ls_weighting_scheme calc
_refine_ls_wR_factor_gt 0.1532
_refine_ls_wR_factor_ref 0.1586
_reflns_number_gt 2365
_reflns_number_total 2710
_reflns_threshold_expression >2sigma(I)
_cod_data_source_file c4ra01968g2.cif
_cod_data_source_block megr222f8
_cod_depositor_comments
;
The following automatic conversions were performed:

data item '_exptl_absorpt_correction_type' value 'MULTI-SCAN' was
changed to 'multi-scan' in accordance with the
/home/saulius/struct/COD-crude-data/automatic-downloads/DataCite-retrospective/RSC/depositions/lib/dictionaries/cif_core.dic
dictionary named 'cif_core.dic' version 2.4.2 last updated on
2011-04-26.

data item '_symmetry_cell_setting' value 'Monoclinic' was changed to
'monoclinic' in accordance with the
/home/saulius/struct/COD-crude-data/automatic-downloads/DataCite-retrospective/RSC/depositions/lib/dictionaries/cif_core.dic
dictionary named 'cif_core.dic' version 2.4.2 last updated on
2011-04-26.

Automatic conversion script
Id: cif_fix_values 6909 2019-04-08 15:41:33Z antanas 
;
_cod_original_sg_symbol_H-M P2(1)/c
_cod_database_code 7235594

loop_
_symmetry_equiv_pos_as_xyz
'x, y, z'
'-x, y+1/2, -z+1/2'
'-x, -y, -z'
'x, -y-1/2, z-1/2'

loop_
_atom_site_label
_atom_site_type_symbol
_atom_site_fract_x
_atom_site_fract_y
_atom_site_fract_z
_atom_site_U_iso_or_equiv
_atom_site_adp_type
_atom_site_occupancy
_atom_site_symmetry_multiplicity
_atom_site_calc_flag
_atom_site_refinement_flags
N1 N 0.66239(19) 0.96349(16) 0.07835(16) 0.0439(5) Uani 1 1 d .
C2 C 0.6662(2) 0.86136(18) 0.0500(2) 0.0437(6) Uani 1 1 d .
H2 H 0.6772 0.8119 0.1133 0.052 Uiso 1 1 calc R
N3 N 0.65581(17) 0.82074(14) -0.06182(16) 0.0392(4) Uani 1 1 d .
C4 C 0.6359(2) 0.89426(17) -0.15489(19) 0.0367(5) Uani 1 1 d .
C5 C 0.6262(2) 1.00513(17) -0.13212(19) 0.0379(5) Uani 1 1 d .
C6 C 0.6440(2) 1.04053(17) -0.0114(2) 0.0384(5) Uani 1 1 d .
N6 N 0.6441(2) 1.14345(15) 0.02605(17) 0.0464(5) Uani 1 1 d .
N7 N 0.5974(2) 1.05668(16) -0.24328(17) 0.0481(5) Uani 1 1 d .
C8 C 0.5940(3) 0.9748(2) -0.3197(2) 0.0519(6) Uani 1 1 d .
H8 H 0.5761 0.9864 -0.4028 0.062 Uiso 1 1 calc R
N9 N 0.6173(2) 0.87298(16) -0.27360(17) 0.0458(5) Uani 1 1 d .
C10 C 0.6616(3) 1.1695(2) 0.1540(2) 0.0529(6) Uani 1 1 d .
H10A H 0.6152 1.1208 0.1918 0.079 Uiso 1 1 calc R
H10B H 0.6361 1.2426 0.1630 0.079 Uiso 1 1 calc R
H10C H 0.7450 1.1624 0.1915 0.079 Uiso 1 1 calc R
C11 C 0.6398(4) 1.2341(2) -0.0571(3) 0.0701(9) Uani 1 1 d .
H11A H 0.6388 1.2072 -0.1369 0.105 Uiso 1 1 calc R
H11B H 0.7092 1.2791 -0.0312 0.105 Uiso 1 1 calc R
H11C H 0.5686 1.2759 -0.0582 0.105 Uiso 1 1 calc R
C12 C 0.6699(2) 0.70468(18) -0.0818(2) 0.0446(6) Uani 1 1 d .
H12A H 0.6079 0.6814 -0.1496 0.054 Uiso 1 1 calc R
H12B H 0.6590 0.6652 -0.0109 0.054 Uiso 1 1 calc R
C13 C 0.7921(2) 0.67696(19) -0.1073(2) 0.0469(6) Uani 1 1 d .
H13 H 0.7977 0.7107 -0.1843 0.056 Uiso 1 1 calc R
S14 S 0.91662(6) 0.72618(5) 0.00769(7) 0.0582(3) Uani 1 1 d .
C15 C 0.9220(2) 0.62347(19) 0.1167(2) 0.0446(6) Uani 1 1 d .
C16 C 0.9889(3) 0.6413(2) 0.2330(3) 0.0582(7) Uani 1 1 d .
H16 H 1.0278 0.7073 0.2511 0.070 Uiso 1 1 calc R
C17 C 0.9989(3) 0.5641(3) 0.3213(3) 0.0710(9) Uani 1 1 d .
H17 H 1.0459 0.5769 0.3978 0.085 Uiso 1 1 calc R
C18 C 0.9389(3) 0.4673(3) 0.2962(3) 0.0721(9) Uani 1 1 d .
H18 H 0.9440 0.4151 0.3562 0.087 Uiso 1 1 calc R
C19 C 0.8714(3) 0.4480(2) 0.1823(3) 0.0629(8) Uani 1 1 d .
H19 H 0.8309 0.3826 0.1661 0.076 Uiso 1 1 calc R
C20 C 0.8629(2) 0.52474(19) 0.0911(2) 0.0456(6) Uani 1 1 d .
O21 O 0.78941(18) 0.49834(13) -0.01994(18) 0.0615(5) Uani 1 1 d .
C22 C 0.8047(3) 0.5547(2) -0.1206(3) 0.0613(8) Uani 1 1 d .
H22A H 0.7457 0.5301 -0.1901 0.074 Uiso 1 1 calc R
H22B H 0.8836 0.5389 -0.1354 0.074 Uiso 1 1 calc R

loop_
_atom_site_aniso_label
_atom_site_aniso_U_11
_atom_site_aniso_U_22
_atom_site_aniso_U_33
_atom_site_aniso_U_23
_atom_site_aniso_U_13
_atom_site_aniso_U_12
N1 0.0609(12) 0.0370(10) 0.0316(10) 0.0020(8) 0.0050(9) 0.0038(8)
C2 0.0607(15) 0.0360(12) 0.0327(11) 0.0052(9) 0.0058(10) 0.0035(10)
N3 0.0528(11) 0.0280(9) 0.0348(10) 0.0015(7) 0.0048(8) 0.0021(8)
C4 0.0443(12) 0.0319(11) 0.0318(11) 0.0008(8) 0.0033(9) 0.0004(9)
C5 0.0486(13) 0.0292(11) 0.0344(11) 0.0019(8) 0.0054(9) 0.0031(9)
C6 0.0441(12) 0.0332(11) 0.0361(12) -0.0006(9) 0.0048(9) 0.0011(9)
N6 0.0683(13) 0.0309(10) 0.0379(10) -0.0037(8) 0.0063(9) 0.0029(9)
N7 0.0712(14) 0.0383(11) 0.0326(10) 0.0052(8) 0.0059(9) 0.0082(9)
C8 0.0765(18) 0.0456(14) 0.0302(12) 0.0028(10) 0.0037(11) 0.0070(12)
N9 0.0620(13) 0.0397(10) 0.0330(10) -0.0029(8) 0.0042(9) 0.0031(9)
C10 0.0656(16) 0.0452(14) 0.0449(14) -0.0120(11) 0.0052(12) 0.0028(12)
C11 0.121(3) 0.0331(13) 0.0517(16) 0.0030(11) 0.0093(16) 0.0002(15)
C12 0.0563(14) 0.0287(11) 0.0453(13) 0.0013(9) 0.0027(11) 0.0006(10)
C13 0.0644(15) 0.0378(13) 0.0355(12) 0.0046(9) 0.0042(10) 0.0081(11)
S14 0.0604(5) 0.0431(4) 0.0639(5) 0.0072(3) -0.0027(3) -0.0065(3)
C15 0.0461(13) 0.0389(12) 0.0446(13) -0.0025(10) 0.0004(10) 0.0062(10)
C16 0.0616(16) 0.0522(15) 0.0535(16) -0.0107(12) -0.0041(12) 0.0081(12)
C17 0.085(2) 0.082(2) 0.0396(15) -0.0024(14) -0.0025(14) 0.0262(18)
C18 0.096(2) 0.067(2) 0.0521(17) 0.0218(15) 0.0137(16) 0.0253(17)
C19 0.0748(19) 0.0408(14) 0.0694(19) 0.0166(13) 0.0069(15) 0.0064(13)
C20 0.0511(14) 0.0370(12) 0.0445(13) 0.0002(10) 0.0006(10) 0.0071(10)
O21 0.0724(12) 0.0281(9) 0.0724(13) -0.0062(8) -0.0105(10) -0.0017(8)
C22 0.0706(18) 0.0495(15) 0.0559(16) -0.0173(13) -0.0040(13) 0.0131(13)

loop_
_atom_type_symbol
_atom_type_description
_atom_type_scat_dispersion_real
_atom_type_scat_dispersion_imag
_atom_type_scat_source
C C 0.0181 0.0091 'International Tables Vol C Tables 4.2.6.8 and 6.1.1.4'
H H 0.0000 0.0000 'International Tables Vol C Tables 4.2.6.8 and 6.1.1.4'
N N 0.0311 0.0180 'International Tables Vol C Tables 4.2.6.8 and 6.1.1.4'
O O 0.0492 0.0322 'International Tables Vol C Tables 4.2.6.8 and 6.1.1.4'
S S 0.3331 0.5567 'International Tables Vol C Tables 4.2.6.8 and 6.1.1.4'

loop_
_geom_angle_atom_site_label_1
_geom_angle_atom_site_label_2
_geom_angle_atom_site_label_3
_geom_angle
C2 N1 C6 119.65(19)
N1 C2 N3 126.3(2)
N1 C2 H2 116.8
N3 C2 H2 116.8
C2 N3 C4 116.33(18)
C2 N3 C12 121.34(19)
C4 N3 C12 122.29(19)
N9 C4 N3 127.2(2)
N9 C4 C5 111.94(19)
N3 C4 C5 120.76(19)
N7 C5 C4 107.12(18)
N7 C5 C6 134.1(2)
C4 C5 C6 118.75(19)
N6 C6 N1 115.61(19)
N6 C6 C5 126.3(2)
N1 C6 C5 118.07(19)
C6 N6 C10 121.1(2)
C6 N6 C11 121.8(2)
C10 N6 C11 116.9(2)
C8 N7 C5 102.18(19)
N7 C8 N9 118.4(2)
N7 C8 H8 120.8
N9 C8 H8 120.8
C4 N9 C8 100.33(18)
N6 C10 H10A 109.5
N6 C10 H10B 109.5
H10A C10 H10B 109.5
N6 C10 H10C 109.5
H10A C10 H10C 109.5
H10B C10 H10C 109.5
N6 C11 H11A 109.5
N6 C11 H11B 109.5
H11A C11 H11B 109.5
N6 C11 H11C 109.5
H11A C11 H11C 109.5
H11B C11 H11C 109.5
N3 C12 C13 112.58(19)
N3 C12 H12A 109.1
C13 C12 H12A 109.1
N3 C12 H12B 109.1
C13 C12 H12B 109.1
H12A C12 H12B 107.8
C12 C13 C22 110.5(2)
C12 C13 S14 113.42(17)
C22 C13 S14 109.04(17)
C12 C13 H13 107.9
C22 C13 H13 107.9
S14 C13 H13 107.9
C15 S14 C13 99.63(11)
C16 C15 C20 118.6(2)
C16 C15 S14 118.7(2)
C20 C15 S14 122.73(19)
C17 C16 C15 121.7(3)
C17 C16 H16 119.2
C15 C16 H16 119.2
C16 C17 C18 119.5(3)
C16 C17 H17 120.2
C18 C17 H17 120.2
C19 C18 C17 120.0(3)
C19 C18 H18 120.0
C17 C18 H18 120.0
C18 C19 C20 121.0(3)
C18 C19 H19 119.5
C20 C19 H19 119.5
C19 C20 C15 119.2(2)
C19 C20 O21 116.4(2)
C15 C20 O21 124.3(2)
C22 O21 C20 118.1(2)
O21 C22 C13 112.8(2)
O21 C22 H22A 109.0
C13 C22 H22A 109.0
O21 C22 H22B 109.0
C13 C22 H22B 109.0
H22A C22 H22B 107.8

loop_
_geom_bond_atom_site_label_1
_geom_bond_atom_site_label_2
_geom_bond_distance
N1 C2 1.305(3)
N1 C6 1.376(3)
C2 N3 1.344(3)
C2 H2 0.9300
N3 C4 1.373(3)
N3 C12 1.466(3)
C4 N9 1.342(3)
C4 C5 1.402(3)
C5 N7 1.387(3)
C5 C6 1.408(3)
C6 N6 1.340(3)
N6 C10 1.456(3)
N6 C11 1.458(3)
N7 C8 1.327(3)
C8 N9 1.366(3)
C8 H8 0.9300
C10 H10A 0.9600
C10 H10B 0.9600
C10 H10C 0.9600
C11 H11A 0.9600
C11 H11B 0.9600
C11 H11C 0.9600
C12 C13 1.522(4)
C12 H12A 0.9700
C12 H12B 0.9700
C13 C22 1.527(4)
C13 S14 1.816(3)
C13 H13 0.9800
S14 C15 1.762(3)
C15 C16 1.393(4)
C15 C20 1.394(3)
C16 C17 1.369(4)
C16 H16 0.9300
C17 C18 1.377(5)
C17 H17 0.9300
C18 C19 1.376(5)
C18 H18 0.9300
C19 C20 1.390(4)
C19 H19 0.9300
C20 O21 1.395(3)
O21 C22 1.377(4)
C22 H22A 0.9700
C22 H22B 0.9700
